data_7245129
loop_
_publ_author_name
'Patel, Subham G.'
'Vala, Ruturajsinh M.'
'Patel, Paras J.'
'Upadhyay, Dipti B.'
'Ramkumar, V.'
'Gardas, Ramesh L.'
'Patel, Hitendra M.'

_publ_section_title
;
 Synthesis, crystal structure and in silico studies of novel
 2,4-dimethoxy-tetrahydropyrimido[4,5-b]quinolin-6(7H)-ones
;
_journal_issue 29
_journal_name_full 'RSC Advances'
_journal_page_first 18806
_journal_page_last 18820
_journal_paper_doi 10.1039/D2RA02694E
_journal_volume 12
_journal_year 2022
_chemical_formula_sum 'C21 H22 Cl N3 O3'
_chemical_formula_weight 399.88
_chemical_melting_point 514.0(10)
_chemical_name_systematic
5-(3-chlorophenyl)-2,4-dimethoxy-8,8-dimethyl-5,8,9,10-tetrahydropyrimido[4,5-b]quinolin-6(7H)-one
_space_group_crystal_system monoclinic
_space_group_IT_number 14
_space_group_name_Hall '-P 2yn'
_space_group_name_H-M_alt 'P 1 21/n 1'
_atom_sites_solution_hydrogens geom
_audit_creation_method SHELXL-2014/7
_audit_update_record
;
2022-03-08 deposited with the CCDC.	2022-06-21 downloaded from the CCDC.
;
_cell_angle_alpha 90
_cell_angle_beta 109.168(2)
_cell_angle_gamma 90
_cell_formula_units_Z 4
_cell_length_a 12.2403(6)
_cell_length_b 13.3075(7)
_cell_length_c 12.8408(7)
_cell_measurement_reflns_used 4626
_cell_measurement_temperature 296(2)
_cell_measurement_theta_max 24.43
_cell_measurement_theta_min 2.27
_cell_volume 1975.65(18)
_computing_cell_refinement 'Bruker SAINT'
_computing_data_collection 'Bruker APEX2'
_computing_data_reduction 'Bruker SAINT'
_computing_molecular_graphics 'Bruker SHELXTL'
_computing_publication_material 'Bruker SHELXTL'
_computing_structure_refinement 'SHELXL-2014/7 (Sheldrick, 2014)'
_computing_structure_solution 'SHELXS-97 (Sheldrick 2008)'
_diffrn_ambient_temperature 296(2)
_diffrn_measured_fraction_theta_full 1.000
_diffrn_measured_fraction_theta_max 1.000
_diffrn_measurement_device_type 'Bruker APEX-II CCD'
_diffrn_measurement_method '\f and \w scans'
_diffrn_radiation_type MoK\a
_diffrn_radiation_wavelength 0.71073
_diffrn_reflns_av_R_equivalents 0.0283
_diffrn_reflns_av_unetI/netI 0.0310
_diffrn_reflns_Laue_measured_fraction_full 1.000
_diffrn_reflns_Laue_measured_fraction_max 1.000
_diffrn_reflns_limit_h_max 12
_diffrn_reflns_limit_h_min -14
_diffrn_reflns_limit_k_max 15
_diffrn_reflns_limit_k_min -15
_diffrn_reflns_limit_l_max 15
_diffrn_reflns_limit_l_min -15
_diffrn_reflns_number 13789
_diffrn_reflns_point_group_measured_fraction_full 1.000
_diffrn_reflns_point_group_measured_fraction_max 1.000
_diffrn_reflns_theta_full 25.000
_diffrn_reflns_theta_max 25.000
_diffrn_reflns_theta_min 1.995
_exptl_absorpt_coefficient_mu 0.221
_exptl_absorpt_correction_T_max 0.978
_exptl_absorpt_correction_T_min 0.947
_exptl_absorpt_correction_type multi-scan
_exptl_absorpt_process_details 'SADABS V2014/5(Bruker AXS.Inc)'
_exptl_crystal_colour colourless
_exptl_crystal_density_diffrn 1.344
_exptl_crystal_description Rectangular
_exptl_crystal_F_000 840
_exptl_crystal_size_max 0.250
_exptl_crystal_size_mid 0.120
_exptl_crystal_size_min 0.100
_refine_diff_density_max 0.387
_refine_diff_density_min -0.376
_refine_diff_density_rms 0.039
_refine_ls_extinction_method none
_refine_ls_goodness_of_fit_ref 1.015
_refine_ls_hydrogen_treatment constr
_refine_ls_matrix_type full
_refine_ls_number_parameters 257
_refine_ls_number_reflns 3472
_refine_ls_number_restraints 0
_refine_ls_restrained_S_all 1.015
_refine_ls_R_factor_all 0.0606
_refine_ls_R_factor_gt 0.0409
_refine_ls_shift/su_max 0.000
_refine_ls_shift/su_mean 0.000
_refine_ls_structure_factor_coef Fsqd
_refine_ls_weighting_details 'w=1/[\s^2^(Fo^2^)+(0.0471P)^2^+0.7555P] where P=(Fo^2^+2Fc^2^)/3'
_refine_ls_weighting_scheme calc
_refine_ls_wR_factor_gt 0.0965
_refine_ls_wR_factor_ref 0.1089
_reflns_Friedel_coverage 0.000
_reflns_number_gt 2579
_reflns_number_total 3472
_reflns_threshold_expression 'I > 2\s(I)'
_cod_data_source_file d2ra02694e2.cif
_cod_data_source_block 104
_cod_depositor_comments
;
The following automatic conversions were performed:

data item '_chemical_melting_point' value '513-515' was changed to
'514.0(10)' -- the average value was taken and precision was
estimated.

Automatic conversion script
Id: cif_fix_values 7556 2019-12-06 15:28:31Z antanas 
;
_cod_original_sg_symbol_H-M 'P 21/n'
_cod_database_code 7245129
_shelx_shelxl_version_number 2014/7
_shelx_space_group_comment
; 
The symmetry employed for this shelxl refinement is uniquely defined 
by the following loop, which should always be used as a source of 
symmetry information in preference to the above space-group names. 
They are only intended as comments. 
;
_shelx_estimated_absorpt_t_min 0.947
_shelx_estimated_absorpt_t_max 0.978

loop_
_space_group_symop_operation_xyz
'x, y, z'
'-x+1/2, y+1/2, -z+1/2'
'-x, -y, -z'
'x-1/2, -y-1/2, z-1/2'

loop_
_atom_site_label
_atom_site_type_symbol
_atom_site_fract_x
_atom_site_fract_y
_atom_site_fract_z
_atom_site_U_iso_or_equiv
_atom_site_adp_type
_atom_site_occupancy
_atom_site_site_symmetry_order
_atom_site_calc_flag
_atom_site_refinement_flags_posn
_atom_site_refinement_flags_adp
_atom_site_refinement_flags_occupancy
_atom_site_disorder_assembly
_atom_site_disorder_group
C1 C 0.51611(16) 0.26726(15) 0.56412(15) 0.0350(5) Uani 1 1 d . . . . .
C2 C 0.43670(17) 0.20687(17) 0.60667(17) 0.0448(5) Uani 1 1 d . . . . .
H2A H 0.3832 0.1704 0.5457 0.054 Uiso 1 1 calc R U . . .
H2B H 0.3918 0.2524 0.6355 0.054 Uiso 1 1 calc R U . . .
C3 C 0.49914(17) 0.13205(17) 0.69688(17) 0.0444(5) Uani 1 1 d . . . . .
C4 C 0.59842(19) 0.18754(18) 0.78097(17) 0.0483(6) Uani 1 1 d . . . . .
H4A H 0.5661 0.2325 0.8227 0.058 Uiso 1 1 calc R U . . .
H4B H 0.6457 0.1386 0.8322 0.058 Uiso 1 1 calc R U . . .
C5 C 0.67550(16) 0.24776(15) 0.73448(15) 0.0361(5) Uani 1 1 d . . . . .
C6 C 0.62891(16) 0.28445(15) 0.62258(15) 0.0334(4) Uani 1 1 d . . . . .
C7 C 0.70814(15) 0.34290(15) 0.57504(15) 0.0337(5) Uani 1 1 d . . . . .
H7 H 0.7557 0.3882 0.6323 0.040 Uiso 1 1 calc R U . . .
C8 C 0.63602(16) 0.40594(15) 0.47912(15) 0.0336(4) Uani 1 1 d . . . . .
C9 C 0.67933(16) 0.48521(15) 0.43369(16) 0.0365(5) Uani 1 1 d . . . . .
C10 C 0.50989(17) 0.50349(15) 0.29826(15) 0.0368(5) Uani 1 1 d . . . . .
C11 C 0.52132(16) 0.38441(15) 0.42438(15) 0.0339(4) Uani 1 1 d . . . . .
C12 C 0.5451(2) 0.0443(2) 0.6473(2) 0.0696(8) Uani 1 1 d . . . . .
H12A H 0.4816 0.0089 0.5962 0.104 Uiso 1 1 calc R U . . .
H12B H 0.5875 -0.0005 0.7050 0.104 Uiso 1 1 calc R U . . .
H12C H 0.5954 0.0692 0.6094 0.104 Uiso 1 1 calc R U . . .
C13 C 0.4159(2) 0.0919(2) 0.7533(2) 0.0700(8) Uani 1 1 d . . . . .
H13A H 0.3516 0.0596 0.6997 0.105 Uiso 1 1 calc R U . . .
H13B H 0.3882 0.1466 0.7865 0.105 Uiso 1 1 calc R U . . .
H13C H 0.4554 0.0444 0.8092 0.105 Uiso 1 1 calc R U . . .
C14 C 0.78880(16) 0.27233(15) 0.54061(15) 0.0348(5) Uani 1 1 d . . . . .
C15 C 0.90255(16) 0.25908(16) 0.60747(17) 0.0397(5) Uani 1 1 d . . . . .
H15 H 0.9307 0.2933 0.6741 0.048 Uiso 1 1 calc R U . . .
C16 C 0.97392(18) 0.19504(17) 0.57494(19) 0.0454(5) Uani 1 1 d . . . . .
C17 C 0.9356(2) 0.1445(2) 0.4769(2) 0.0605(7) Uani 1 1 d . . . . .
H17 H 0.9851 0.1024 0.4555 0.073 Uiso 1 1 calc R U . . .
C18 C 0.8230(2) 0.1569(2) 0.4106(2) 0.0662(7) Uani 1 1 d . . . . .
H18 H 0.7959 0.1228 0.3438 0.079 Uiso 1 1 calc R U . . .
C19 C 0.7496(2) 0.21961(18) 0.44228(18) 0.0515(6) Uani 1 1 d . . . . .
H19 H 0.6731 0.2265 0.3971 0.062 Uiso 1 1 calc R U . . .
C20 C 0.83748(19) 0.59100(18) 0.43860(18) 0.0514(6) Uani 1 1 d . . . . .
H20A H 0.8232 0.5785 0.3616 0.077 Uiso 1 1 calc R U . . .
H20B H 0.9193 0.5957 0.4759 0.077 Uiso 1 1 calc R U . . .
H20C H 0.8011 0.6529 0.4473 0.077 Uiso 1 1 calc R U . . .
C21 C 0.33567(18) 0.52271(18) 0.14861(18) 0.0500(6) Uani 1 1 d . . . . .
H21A H 0.3338 0.4521 0.1327 0.075 Uiso 1 1 calc R U . . .
H21B H 0.3056 0.5597 0.0810 0.075 Uiso 1 1 calc R U . . .
H21C H 0.2894 0.5360 0.1946 0.075 Uiso 1 1 calc R U . . .
Cl1 Cl 1.11582(5) 0.17668(6) 0.66145(6) 0.0710(2) Uani 1 1 d . . . . .
N1 N 0.46622(13) 0.31031(13) 0.46254(13) 0.0401(4) Uani 1 1 d . . . . .
H1 H 0.3989 0.2904 0.4218 0.048 Uiso 1 1 calc R U . . .
N2 N 0.61888(14) 0.53561(13) 0.34387(13) 0.0397(4) Uani 1 1 d . . . . .
N3 N 0.45547(13) 0.43248(13) 0.33257(12) 0.0372(4) Uani 1 1 d . . . . .
O1 O 0.77485(11) 0.26856(11) 0.79309(11) 0.0440(4) Uani 1 1 d . . . . .
O2 O 0.79088(11) 0.50989(11) 0.48494(11) 0.0456(4) Uani 1 1 d . . . . .
O3 O 0.45267(12) 0.55309(11) 0.20470(11) 0.0462(4) Uani 1 1 d . . . . .

loop_
_atom_site_aniso_label
_atom_site_aniso_U_11
_atom_site_aniso_U_22
_atom_site_aniso_U_33
_atom_site_aniso_U_23
_atom_site_aniso_U_13
_atom_site_aniso_U_12
C1 0.0340(10) 0.0389(12) 0.0284(10) 0.0019(9) 0.0050(8) -0.0005(9)
C2 0.0334(11) 0.0540(14) 0.0433(12) 0.0103(10) 0.0075(9) -0.0022(10)
C3 0.0401(11) 0.0484(14) 0.0424(12) 0.0130(10) 0.0104(9) -0.0003(10)
C4 0.0495(12) 0.0598(15) 0.0331(11) 0.0134(10) 0.0102(10) 0.0025(11)
C5 0.0365(11) 0.0384(12) 0.0313(10) -0.0001(9) 0.0082(9) 0.0055(9)
C6 0.0336(10) 0.0368(11) 0.0267(10) 0.0020(8) 0.0057(8) 0.0010(9)
C7 0.0319(10) 0.0353(11) 0.0280(10) -0.0008(8) 0.0019(8) -0.0030(9)
C8 0.0358(10) 0.0345(11) 0.0276(10) 0.0004(8) 0.0063(8) -0.0007(9)
C9 0.0391(11) 0.0354(11) 0.0338(11) -0.0031(9) 0.0100(9) -0.0008(9)
C10 0.0429(11) 0.0369(12) 0.0291(10) 0.0022(9) 0.0098(9) 0.0070(10)
C11 0.0370(10) 0.0352(11) 0.0266(10) 0.0008(8) 0.0064(8) 0.0004(9)
C12 0.0680(17) 0.0517(16) 0.086(2) 0.0027(14) 0.0210(15) -0.0001(13)
C13 0.0562(15) 0.086(2) 0.0670(17) 0.0308(15) 0.0189(13) -0.0085(14)
C14 0.0358(10) 0.0368(11) 0.0309(10) 0.0059(9) 0.0098(8) -0.0026(9)
C15 0.0372(11) 0.0409(12) 0.0392(11) 0.0038(10) 0.0104(9) -0.0033(10)
C16 0.0412(12) 0.0475(13) 0.0531(13) 0.0140(11) 0.0229(10) 0.0042(10)
C17 0.0721(17) 0.0616(17) 0.0610(16) 0.0093(13) 0.0398(14) 0.0186(14)
C18 0.0859(19) 0.0704(18) 0.0421(14) -0.0102(13) 0.0206(14) 0.0131(15)
C19 0.0529(13) 0.0598(15) 0.0354(12) -0.0047(11) 0.0058(10) 0.0064(12)
C20 0.0529(13) 0.0527(14) 0.0505(14) 0.0012(11) 0.0197(11) -0.0157(11)
C21 0.0493(13) 0.0533(14) 0.0403(12) 0.0071(11) 0.0049(10) 0.0100(11)
Cl1 0.0398(3) 0.0788(5) 0.0945(5) 0.0243(4) 0.0224(3) 0.0123(3)
N1 0.0326(9) 0.0495(11) 0.0296(9) 0.0083(8) -0.0014(7) -0.0077(8)
N2 0.0462(10) 0.0368(10) 0.0346(9) 0.0044(8) 0.0111(8) 0.0012(8)
N3 0.0387(9) 0.0413(10) 0.0279(9) 0.0053(8) 0.0059(7) 0.0036(8)
O1 0.0360(8) 0.0542(9) 0.0324(7) 0.0035(7) -0.0015(6) 0.0029(7)
O2 0.0403(8) 0.0463(9) 0.0443(8) 0.0058(7) 0.0061(7) -0.0105(7)
O3 0.0490(8) 0.0508(9) 0.0346(8) 0.0151(7) 0.0082(7) 0.0059(7)

loop_
_atom_type_symbol
_atom_type_description
_atom_type_scat_dispersion_real
_atom_type_scat_dispersion_imag
_atom_type_scat_source
C C 0.0033 0.0016 'International Tables Vol C Tables 4.2.6.8 and 6.1.1.4'
H H 0.0000 0.0000 'International Tables Vol C Tables 4.2.6.8 and 6.1.1.4'
N N 0.0061 0.0033 'International Tables Vol C Tables 4.2.6.8 and 6.1.1.4'
O O 0.0106 0.0060 'International Tables Vol C Tables 4.2.6.8 and 6.1.1.4'
Cl Cl 0.1484 0.1585 'International Tables Vol C Tables 4.2.6.8 and 6.1.1.4'

loop_
_geom_angle_atom_site_label_1
_geom_angle_atom_site_label_2
_geom_angle_atom_site_label_3
_geom_angle
_geom_angle_site_symmetry_1
_geom_angle_site_symmetry_3
_geom_angle_publ_flag
C6 C1 N1 120.69(17) . . ?
C6 C1 C2 123.61(17) . . ?
N1 C1 C2 115.60(16) . . ?
C1 C2 C3 113.80(16) . . ?
C12 C3 C4 110.43(19) . . ?
C12 C3 C13 109.0(2) . . ?
C4 C3 C13 109.52(19) . . ?
C12 C3 C2 110.12(19) . . ?
C4 C3 C2 107.76(18) . . ?
C13 C3 C2 109.97(18) . . ?
C5 C4 C3 115.79(17) . . ?
O1 C5 C6 121.26(18) . . ?
O1 C5 C4 119.94(17) . . ?
C6 C5 C4 118.73(17) . . ?
C1 C6 C5 119.37(17) . . ?
C1 C6 C7 122.14(16) . . ?
C5 C6 C7 118.48(16) . . ?
C8 C7 C6 109.42(15) . . ?
C8 C7 C14 111.40(15) . . ?
C6 C7 C14 111.08(16) . . ?
C11 C8 C9 114.09(17) . . ?
C11 C8 C7 121.65(17) . . ?
C9 C8 C7 124.13(16) . . ?
N2 C9 O2 119.14(17) . . ?
N2 C9 C8 124.47(18) . . ?
O2 C9 C8 116.38(17) . . ?
N3 C10 N2 128.72(17) . . ?
N3 C10 O3 118.62(17) . . ?
N2 C10 O3 112.66(17) . . ?
N3 C11 N1 115.42(16) . . ?
N3 C11 C8 124.25(18) . . ?
N1 C11 C8 120.33(17) . . ?
C19 C14 C15 118.48(19) . . ?
C19 C14 C7 120.75(17) . . ?
C15 C14 C7 120.77(17) . . ?
C16 C15 C14 119.9(2) . . ?
C17 C16 C15 121.5(2) . . ?
C17 C16 Cl1 119.10(18) . . ?
C15 C16 Cl1 119.39(18) . . ?
C16 C17 C18 118.9(2) . . ?
C17 C18 C19 120.5(2) . . ?
C18 C19 C14 120.7(2) . . ?
C1 N1 C11 121.48(16) . . ?
C9 N2 C10 114.16(17) . . ?
C10 N3 C11 114.24(16) . . ?
C9 O2 C20 117.19(16) . . ?
C10 O3 C21 116.79(16) . . ?

loop_
_geom_bond_atom_site_label_1
_geom_bond_atom_site_label_2
_geom_bond_distance
_geom_bond_site_symmetry_2
_geom_bond_publ_flag
C1 C6 1.357(3) . ?
C1 N1 1.371(2) . ?
C1 C2 1.496(3) . ?
C2 C3 1.528(3) . ?
C3 C12 1.524(3) . ?
C3 C4 1.525(3) . ?
C3 C13 1.528(3) . ?
C4 C5 1.503(3) . ?
C5 O1 1.233(2) . ?
C5 C6 1.446(3) . ?
C6 C7 1.519(3) . ?
C7 C8 1.512(3) . ?
C7 C14 1.529(3) . ?
C8 C11 1.378(3) . ?
C8 C9 1.392(3) . ?
C9 N2 1.329(2) . ?
C9 O2 1.347(2) . ?
C10 N3 1.313(3) . ?
C10 N2 1.339(3) . ?
C10 O3 1.348(2) . ?
C11 N3 1.351(2) . ?
C11 N1 1.373(2) . ?
C14 C19 1.385(3) . ?
C14 C15 1.386(3) . ?
C15 C16 1.380(3) . ?
C16 C17 1.367(3) . ?
C16 Cl1 1.745(2) . ?
C17 C18 1.371(3) . ?
C18 C19 1.382(3) . ?
C20 O2 1.438(2) . ?
C21 O3 1.434(2) . ?
